data_4001784
loop_
_publ_author_name
'Kaib, Thomas'
'Bron, Philipp'
'Haddadpour, Sima'
'Mayrhofer, Leonhard'
'Pastewka, Lars'
'J\"arvi, Tommi T.'
'Moseler, Michael'
'Roling, Bernhard'
'Dehnen, Stefanie'

_publ_section_title
;
 Lithium Chalcogenidotetrelates: LiChT---Synthesis and Characterization of
 New Li+Ion Conducting Li/Sn/Se Compounds
;
_journal_issue 15
_journal_name_full 'Chemistry of Materials'
_journal_page_first 2961
_journal_paper_doi 10.1021/cm400541n
_journal_volume 25
_journal_year 2013
_chemical_formula_sum 'H28 Li4 O14 Se6 Sn2'
_chemical_formula_weight 991.12
_chemical_name_systematic
;
 ?
;
_space_group_IT_number 2
_symmetry_space_group_name_Hall '-P 1'
_symmetry_space_group_name_H-M 'P -1'
_atom_sites_solution_hydrogens geom
_atom_sites_solution_primary direct
_atom_sites_solution_secondary difmap
_audit_conform_dict_location ftp://ftp.iucr.org/pub/cif_core.dic
_audit_conform_dict_name cif_core.dic
_audit_conform_dict_version 2.4
_audit_creation_date 2010-11-22T15:56:24-00:00
_audit_creation_method 'WinGX routine CIF_UPDATE'
_cell_angle_alpha 77.46(3)
_cell_angle_beta 71.10(3)
_cell_angle_gamma 74.00(3)
_cell_formula_units_Z 1
_cell_length_a 7.2602(15)
_cell_length_b 9.5887(19)
_cell_length_c 10.496(2)
_cell_measurement_temperature 173(2)
_cell_volume 657.9(3)
_computing_structure_refinement 'SHELXL-97 (Sheldrick, 2008)'
_diffrn_ambient_temperature 173(2)
_diffrn_measured_fraction_theta_full 0.992
_diffrn_measured_fraction_theta_max 0.992
_diffrn_radiation_monochromator graphite
_diffrn_radiation_type MoK\a
_diffrn_radiation_wavelength 0.71073
_diffrn_reflns_av_R_equivalents 0.0501
_diffrn_reflns_av_unetI/netI 0.0379
_diffrn_reflns_limit_h_max 8
_diffrn_reflns_limit_h_min -8
_diffrn_reflns_limit_k_max 11
_diffrn_reflns_limit_k_min -11
_diffrn_reflns_limit_l_max 12
_diffrn_reflns_limit_l_min -12
_diffrn_reflns_number 6089
_diffrn_reflns_theta_full 26
_diffrn_reflns_theta_max 26
_diffrn_reflns_theta_min 4.65
_exptl_absorpt_coefficient_mu 10.238
_exptl_absorpt_correction_type none
_exptl_crystal_colour 'light yellow'
_exptl_crystal_density_diffrn 2.501
_exptl_crystal_density_method 'not measured'
_exptl_crystal_description block
_exptl_crystal_F_000 456
_exptl_crystal_size_max 0.28
_exptl_crystal_size_mid 0.27
_exptl_crystal_size_min 0.24
_refine_diff_density_max 0.842
_refine_diff_density_min -1.045
_refine_diff_density_rms 0.13
_refine_ls_extinction_coef 0.0085(6)
_refine_ls_extinction_expression Fc^*^=kFc[1+0.001xFc^2^\l^3^/sin(2\q)]^-1/4^
_refine_ls_extinction_method SHELXL
_refine_ls_goodness_of_fit_ref 1.035
_refine_ls_hydrogen_treatment mixed
_refine_ls_matrix_type full
_refine_ls_number_parameters 175
_refine_ls_number_reflns 2559
_refine_ls_number_restraints 0
_refine_ls_restrained_S_all 1.035
_refine_ls_R_factor_all 0.0234
_refine_ls_R_factor_gt 0.0213
_refine_ls_shift/su_max 0.001
_refine_ls_shift/su_mean 0.000
_refine_ls_structure_factor_coef Fsqd
_refine_ls_weighting_details 'calc w=1/[\s^2^(Fo^2^)+(0.0318P)^2^+0.0000P] where P=(Fo^2^+2Fc^2^)/3'
_refine_ls_weighting_scheme calc
_refine_ls_wR_factor_gt 0.0527
_refine_ls_wR_factor_ref 0.0536
_reflns_number_gt 2416
_reflns_number_total 2559
_reflns_threshold_expression >2\s(I)
_cod_data_source_file cm400541n_si_005.cif
_cod_data_source_block 4
_cod_original_cell_volume 657.9(2)
_cod_database_code 4001784

loop_
_symmetry_equiv_pos_as_xyz
'x, y, z'
'-x, -y, -z'

loop_
_atom_site_label
_atom_site_type_symbol
_atom_site_fract_x
_atom_site_fract_y
_atom_site_fract_z
_atom_site_U_iso_or_equiv
_atom_site_adp_type
_atom_site_occupancy
_atom_site_symmetry_multiplicity
_atom_site_calc_flag
H2 H 0.216(6) 0.768(5) 0.672(5) 0.023(11) Uiso 1 1 d
H9 H -0.203(8) 0.573(5) 0.801(5) 0.029(13) Uiso 1 1 d
H6 H 0.617(7) 0.966(6) 0.604(5) 0.029(12) Uiso 1 1 d
H7 H 0.108(6) 1.167(5) 0.831(4) 0.024(11) Uiso 1 1 d
H3 H 0.307(7) 0.933(5) 0.006(5) 0.029(12) Uiso 1 1 d
H14 H -0.215(6) 0.967(5) 0.787(5) 0.016(10) Uiso 1 1 d
H12 H 1.001(8) 0.607(6) 0.084(5) 0.040(13) Uiso 1 1 d
H4 H 0.383(6) 0.787(5) 0.000(4) 0.018(9) Uiso 1 1 d
H5 H 0.603(7) 0.833(5) 0.585(5) 0.029(11) Uiso 1 1 d
H1 H 0.270(7) 0.693(5) 0.764(4) 0.015(11) Uiso 1 1 d
H11 H 0.811(7) 0.657(5) 0.092(4) 0.019(10) Uiso 1 1 d
H10 H -0.036(7) 0.569(5) 0.715(5) 0.024(10) Uiso 1 1 d
H13 H -0.346(8) 0.911(5) 0.869(5) 0.026(13) Uiso 1 1 d
H8 H 0.083(8) 1.131(6) 0.726(6) 0.038(14) Uiso 1 1 d
Sn1 Sn 0.40177(3) 0.62181(2) 0.378089(18) 0.00942(9) Uani 1 1 d
Se1 Se 0.28388(4) 0.40259(3) 0.54588(3) 0.01101(9) Uani 1 1 d
Se2 Se 0.50284(4) 0.55620(3) 0.14568(3) 0.01186(9) Uani 1 1 d
Se3 Se 0.15414(4) 0.84778(3) 0.43899(3) 0.01232(10) Uani 1 1 d
O1 O 0.2058(3) 0.7574(3) 0.7524(2) 0.0139(4) Uani 1 1 d
O2 O 0.3634(3) 0.8738(3) -0.0465(2) 0.0161(4) Uani 1 1 d
O3 O 0.5539(4) 0.9018(3) 0.6364(2) 0.0209(5) Uani 1 1 d
O4 O 0.1171(4) 1.0997(3) 0.7852(3) 0.0206(5) Uani 1 1 d
O5 O -0.1072(4) 0.5851(3) 0.7945(2) 0.0177(5) Uani 1 1 d
O6 O 0.9183(4) 0.6755(3) 0.0606(2) 0.0165(4) Uani 1 1 d
O7 O -0.2488(4) 0.9276(3) 0.8594(3) 0.0158(5) Uani 1 1 d
Li1 Li 0.3052(8) 0.9187(6) 0.7785(5) 0.0161(10) Uani 1 1 d
Li2 Li -0.0593(8) 0.7393(6) 0.8681(5) 0.0176(11) Uani 1 1 d

loop_
_atom_site_aniso_label
_atom_site_aniso_U_11
_atom_site_aniso_U_22
_atom_site_aniso_U_33
_atom_site_aniso_U_23
_atom_site_aniso_U_13
_atom_site_aniso_U_12
Sn1 0.01134(12) 0.00851(12) 0.00857(12) -0.00119(7) -0.00428(8) -0.00070(8)
Se1 0.01189(15) 0.01091(16) 0.01122(15) -0.00064(11) -0.00451(11) -0.00333(11)
Se2 0.01470(16) 0.01254(16) 0.00906(15) -0.00189(11) -0.00462(11) -0.00237(11)
Se3 0.01332(16) 0.01005(16) 0.01315(15) -0.00249(11) -0.00572(11) 0.00116(11)
O1 0.0156(11) 0.0131(12) 0.0122(12) -0.0015(9) -0.0051(9) -0.0006(10)
O2 0.0194(11) 0.0132(12) 0.0143(11) -0.0003(9) -0.0067(9) -0.0006(9)
O3 0.0228(12) 0.0224(13) 0.0194(12) -0.0049(10) -0.0030(9) -0.0101(10)
O4 0.0276(13) 0.0161(12) 0.0216(12) -0.0031(10) -0.0157(10) 0.0004(10)
O5 0.0142(12) 0.0222(13) 0.0183(12) -0.0062(9) -0.0030(10) -0.0057(10)
O6 0.0167(12) 0.0169(12) 0.0157(11) -0.0002(9) -0.0054(9) -0.0040(10)
O7 0.0160(12) 0.0175(12) 0.0141(12) 0.0008(9) -0.0054(9) -0.0049(9)
Li1 0.018(2) 0.015(3) 0.016(2) -0.001(2) -0.0064(19) -0.004(2)
Li2 0.016(2) 0.017(3) 0.019(3) 0.001(2) -0.006(2) -0.004(2)

loop_
_atom_type_symbol
_atom_type_description
_atom_type_scat_dispersion_real
_atom_type_scat_dispersion_imag
_atom_type_scat_source
Li Li -0.0003 0.0001 'International Tables Vol C Tables 4.2.6.8 and 6.1.1.4'
H H 0 0 'International Tables Vol C Tables 4.2.6.8 and 6.1.1.4'
O O 0.0106 0.006 'International Tables Vol C Tables 4.2.6.8 and 6.1.1.4'
Se Se -0.0929 2.2259 'International Tables Vol C Tables 4.2.6.8 and 6.1.1.4'
Sn Sn -0.6537 1.4246 'International Tables Vol C Tables 4.2.6.8 and 6.1.1.4'

loop_
_geom_angle_atom_site_label_1
_geom_angle_atom_site_label_2
_geom_angle_atom_site_label_3
_geom_angle
_geom_angle_site_symmetry_1
_geom_angle_site_symmetry_3
Se3 Sn1 Se2 121.19(3) . .
Se3 Sn1 Se1 108.61(3) . .
Se2 Sn1 Se1 107.39(3) . .
Se3 Sn1 Se1 110.89(3) . 2_666
Se2 Sn1 Se1 109.74(3) . 2_666
Se1 Sn1 Se1 95.98(3) . 2_666
Sn1 Se1 Sn1 84.02(3) . 2_666
Li2 O1 Li1 115.7(3) . .
O4 Li1 O3 119.5(3) . .
O4 Li1 O2 104.9(3) . 1_556
O3 Li1 O2 108.6(3) . 1_556
O4 Li1 O1 113.7(3) . .
O3 Li1 O1 100.3(3) . .
O2 Li1 O1 109.6(3) 1_556 .
O4 Li1 Li2 90.7(2) . .
O3 Li1 Li2 132.0(3) . .
O2 Li1 Li2 96.7(2) 1_556 .
O1 Li1 Li2 31.87(15) . .
O6 Li2 O1 115.7(3) 1_456 .
O6 Li2 O7 105.4(3) 1_456 .
O1 Li2 O7 110.5(3) . .
O6 Li2 O5 108.4(3) 1_456 .
O1 Li2 O5 101.7(3) . .
O7 Li2 O5 115.5(3) . .
O6 Li2 Li1 101.1(2) 1_456 .
O1 Li2 Li1 32.48(15) . .
O7 Li2 Li1 88.6(2) . .
O5 Li2 Li1 133.9(3) . .

loop_
_geom_bond_atom_site_label_1
_geom_bond_atom_site_label_2
_geom_bond_distance
_geom_bond_site_symmetry_2
Sn1 Se3 2.4586(10) .
Sn1 Se2 2.4774(8) .
Sn1 Se1 2.5808(10) .
Sn1 Se1 2.5893(7) 2_666
Se1 Sn1 2.5893(7) 2_666
O1 Li2 1.946(6) .
O1 Li1 1.979(6) .
O2 Li1 1.948(6) 1_554
O3 Li1 1.927(6) .
O4 Li1 1.889(6) .
O5 Li2 1.964(6) .
O6 Li2 1.947(6) 1_654
O7 Li2 1.950(6) .
Li1 O2 1.948(6) 1_556
Li1 Li2 3.323(8) .
Li2 O6 1.947(6) 1_456
